data_4314384
loop_
_publ_author_name
'Eugen Stulz'
'Sonya M. Scott'
'Yiu-Fai Ng'
'Andrew D. Bond'
'Simon J. Teat'
'Scott L. Darling'
'Neil Feeder'
'Jeremy K. M. Sanders'

_publ_contact_author_address
;
   Syydansk Universitet
   Kemisk Institut
   Campusvej 55
   5230 Odense
   DENMARK
;
_publ_contact_author_email adb@chem.sdu.dk
_publ_contact_author_fax '+45 6550 2509'
_publ_contact_author_name 'Andrew D. Bond'
_publ_contact_author_phone '+45 6615 8780'
_publ_section_title
;
 Construction of Multiporphyrin Arrays Using Ruthenium and Rhodium
 Coordination to Phosphines
;
_journal_name_full 'Inorganic Chemistry'
_journal_page_first 6564
_journal_page_last 6574
_journal_paper_doi 10.1021/ic034699w
_journal_volume 42
_journal_year 2003
_chemical_formula_moiety 'C82 H101 N4 Ni P'
_chemical_formula_sum 'C82 H101 N4 Ni P'
_chemical_formula_weight 1232.35
_space_group_IT_number 14
_symmetry_cell_setting monoclinic
_symmetry_space_group_name_Hall '-P 2ybc'
_symmetry_space_group_name_H-M 'P 1 21/c 1'
_atom_sites_solution_hydrogens geom
_atom_sites_solution_primary direct
_atom_sites_solution_secondary difmap
_cell_angle_alpha 90.00
_cell_angle_beta 93.602(1)
_cell_angle_gamma 90.00
_cell_formula_units_Z 4
_cell_length_a 30.8726(10)
_cell_length_b 18.5375(5)
_cell_length_c 12.3485(3)
_cell_measurement_reflns_used 24616
_cell_measurement_temperature 180(2)
_cell_measurement_theta_max 22.46
_cell_measurement_theta_min 1.00
_cell_volume 7053.1(3)
_computing_cell_refinement 'HKL Scalepack (Otwinowski & Minor, 1997)'
_computing_data_collection 'Collect (Nonius, 1998)'
_computing_data_reduction
;
   HKL Denzo and Scalepack (Otwinowski & Minor, 1997)
;
_computing_publication_material 'SHELXL-97 (Sheldrick, 1997)'
_computing_structure_refinement 'SHELXL-97 (Sheldrick, 1997)'
_computing_structure_solution 'SIR-92 (Altomare et al., 1994)'
_diffrn_ambient_temperature 180(2)
_diffrn_measured_fraction_theta_full 0.967
_diffrn_measured_fraction_theta_max 0.967
_diffrn_measurement_device_type 'Nonius KappaCCD'
_diffrn_measurement_method 'Thin slice \w and \f scans'
_diffrn_radiation_monochromator graphite
_diffrn_radiation_source 'fine-focus sealed tube'
_diffrn_radiation_type MoK\a
_diffrn_radiation_wavelength 0.7107
_diffrn_reflns_av_R_equivalents 0.1342
_diffrn_reflns_av_sigmaI/netI 0.1393
_diffrn_reflns_limit_h_max 33
_diffrn_reflns_limit_h_min -33
_diffrn_reflns_limit_k_max 19
_diffrn_reflns_limit_k_min -19
_diffrn_reflns_limit_l_max 13
_diffrn_reflns_limit_l_min -13
_diffrn_reflns_number 20725
_diffrn_reflns_theta_full 22.47
_diffrn_reflns_theta_max 22.47
_diffrn_reflns_theta_min 3.55
_diffrn_standards_number 0
_exptl_absorpt_coefficient_mu 0.344
_exptl_absorpt_correction_T_max 1.007
_exptl_absorpt_correction_T_min 0.846
_exptl_absorpt_correction_type multi-scan
_exptl_absorpt_process_details 'Sortav Blessing (1995)'
_exptl_crystal_colour red
_exptl_crystal_density_diffrn 1.161
_exptl_crystal_density_method 'not measured'
_exptl_crystal_description plate
_exptl_crystal_F_000 2656
_exptl_crystal_size_max 0.23
_exptl_crystal_size_mid 0.07
_exptl_crystal_size_min 0.01
_refine_diff_density_max 1.363
_refine_diff_density_min -1.524
_refine_diff_density_rms 0.132
_refine_ls_extinction_method none
_refine_ls_goodness_of_fit_ref 1.052
_refine_ls_hydrogen_treatment constr
_refine_ls_matrix_type full
_refine_ls_number_parameters 625
_refine_ls_number_reflns 8882
_refine_ls_number_restraints 58
_refine_ls_restrained_S_all 1.071
_refine_ls_R_factor_all 0.2088
_refine_ls_R_factor_gt 0.1431
_refine_ls_shift/su_max 0.014
_refine_ls_shift/su_mean 0.000
_refine_ls_structure_factor_coef Fsqd
_refine_ls_weighting_details 'calc w=1/[\s^2^(Fo^2^)+(0.1836P)^2^+61.6336P] where P=(Fo^2^+2Fc^2^)/3'
_refine_ls_weighting_scheme calc
_refine_ls_wR_factor_gt 0.3405
_refine_ls_wR_factor_ref 0.3953
_reflns_number_gt 5449
_reflns_number_total 8882
_reflns_threshold_expression I>2\s(I)
_cod_data_source_file ic034699wsi20030625_112930_4.cif
_cod_data_source_block js0206
_cod_database_code 4314384

loop_
_symmetry_equiv_pos_as_xyz
'x, y, z'
'-x, y+1/2, -z+1/2'
'-x, -y, -z'
'x, -y-1/2, z-1/2'

loop_
_atom_site_label
_atom_site_type_symbol
_atom_site_fract_x
_atom_site_fract_y
_atom_site_fract_z
_atom_site_U_iso_or_equiv
_atom_site_adp_type
_atom_site_occupancy
_atom_site_symmetry_multiplicity
_atom_site_calc_flag
_atom_site_refinement_flags
_atom_site_disorder_assembly
_atom_site_disorder_group
Ni1 Ni 0.75266(4) 0.19148(7) 0.29480(11) 0.0344(5) Uani 1 1 d . . .
P1 P 0.54087(12) 0.64054(19) 0.2499(3) 0.0563(9) Uani 1 1 d . . .
N1 N 0.7124(3) 0.2160(4) 0.1738(7) 0.037(2) Uani 1 1 d . . .
N2 N 0.7561(3) 0.2928(5) 0.3279(7) 0.036(2) Uani 1 1 d . . .
N3 N 0.7931(3) 0.1662(5) 0.4163(7) 0.037(2) Uani 1 1 d . . .
N4 N 0.7508(3) 0.0886(4) 0.2599(7) 0.036(2) Uani 1 1 d . . .
C1 C 0.6890(4) 0.1668(6) 0.1080(10) 0.044(3) Uani 1 1 d . . .
C2 C 0.6652(4) 0.2018(7) 0.0180(9) 0.052(3) Uani 1 1 d D . .
C3 C 0.6724(4) 0.2738(7) 0.0307(10) 0.050(3) Uani 1 1 d . . .
C4 C 0.7013(4) 0.2822(6) 0.1280(9) 0.042(3) Uani 1 1 d . . .
C5 C 0.7166(3) 0.3483(6) 0.1711(9) 0.037(3) Uani 1 1 d . . .
C6 C 0.7435(3) 0.3512(6) 0.2651(9) 0.039(3) Uani 1 1 d . . .
C7 C 0.7606(4) 0.4193(6) 0.3185(10) 0.042(3) Uani 1 1 d . . .
C8 C 0.7784(3) 0.3992(6) 0.4149(8) 0.041(3) Uani 1 1 d D . .
C9 C 0.7756(4) 0.3230(6) 0.4215(9) 0.039(3) Uani 1 1 d . . .
C10 C 0.7944(4) 0.2822(6) 0.5075(9) 0.041(3) Uani 1 1 d . . .
H10A H 0.8013 0.3065 0.5741 0.049 Uiso 1 1 calc R . .
C11 C 0.8035(4) 0.2113(6) 0.5033(9) 0.039(3) Uani 1 1 d . . .
C12 C 0.8326(3) 0.1747(6) 0.5808(8) 0.043(3) Uani 1 1 d D . .
C13 C 0.8420(4) 0.1106(6) 0.5400(9) 0.044(3) Uani 1 1 d . . .
C14 C 0.8168(4) 0.1032(6) 0.4370(9) 0.038(3) Uani 1 1 d . . .
C15 C 0.8110(4) 0.0401(6) 0.3762(9) 0.040(3) Uani 1 1 d . . .
C16 C 0.7777(4) 0.0332(6) 0.2938(9) 0.041(3) Uani 1 1 d . . .
C17 C 0.7639(4) -0.0338(6) 0.2431(9) 0.044(3) Uani 1 1 d . . .
C18 C 0.7261(4) -0.0183(6) 0.1838(8) 0.047(3) Uani 1 1 d D . .
C19 C 0.7192(4) 0.0569(6) 0.1898(8) 0.038(3) Uani 1 1 d . . .
C20 C 0.6901(4) 0.0926(6) 0.1221(10) 0.049(3) Uani 1 1 d . . .
H20A H 0.6690 0.0647 0.0816 0.059 Uiso 1 1 calc R . .
C21 C 0.6543(5) 0.3278(7) -0.0509(12) 0.069(4) Uani 1 1 d . . .
H21A H 0.6356 0.3030 -0.1062 0.104 Uiso 1 1 calc R . .
H21B H 0.6782 0.3516 -0.0855 0.104 Uiso 1 1 calc R . .
H21C H 0.6373 0.3639 -0.0142 0.104 Uiso 1 1 calc R . .
C22 C 0.7619(4) 0.4937(6) 0.2705(10) 0.051(3) Uani 1 1 d . . .
H22A H 0.7748 0.5273 0.3248 0.077 Uiso 1 1 calc R . .
H22B H 0.7323 0.5093 0.2484 0.077 Uiso 1 1 calc R . .
H22C H 0.7795 0.4930 0.2071 0.077 Uiso 1 1 calc R . .
C23 C 0.8748(4) 0.0589(7) 0.5964(11) 0.059(3) Uani 1 1 d . . .
H23A H 0.8863 0.0803 0.6648 0.088 Uiso 1 1 calc R . .
H23B H 0.8986 0.0502 0.5492 0.088 Uiso 1 1 calc R . .
H23C H 0.8604 0.0131 0.6112 0.088 Uiso 1 1 calc R . .
C24 C 0.7846(5) -0.1070(7) 0.2446(11) 0.064(4) Uani 1 1 d . . .
H24A H 0.7662 -0.1405 0.2011 0.096 Uiso 1 1 calc R . .
H24B H 0.7881 -0.1246 0.3195 0.096 Uiso 1 1 calc R . .
H24C H 0.8131 -0.1038 0.2142 0.096 Uiso 1 1 calc R . .
C25 C 0.6378(3) 0.1651(7) -0.0783(8) 0.0525(16) Uiso 1 1 d D . .
H25A H 0.6380 0.1959 -0.1438 0.063 Uiso 1 1 calc R . .
H25B H 0.6507 0.1179 -0.0953 0.063 Uiso 1 1 calc R . .
C26 C 0.5910(3) 0.1544(8) -0.0463(10) 0.073(2) Uiso 1 1 d D . .
H26A H 0.5790 0.2011 -0.0232 0.088 Uiso 1 1 calc R . .
H26B H 0.5907 0.1205 0.0157 0.088 Uiso 1 1 calc R . .
C27 C 0.5623(5) 0.1240(9) -0.1429(12) 0.104(3) Uiso 1 1 d D . .
H27A H 0.5739 0.0777 -0.1684 0.125 Uiso 1 1 calc R . .
H27B H 0.5321 0.1166 -0.1227 0.125 Uiso 1 1 calc R . .
C28 C 0.5645(6) 0.1829(10) -0.2300(14) 0.126(4) Uiso 1 1 d D . .
H28A H 0.5929 0.1815 -0.2628 0.151 Uiso 1 1 calc R . .
H28B H 0.5608 0.2312 -0.1976 0.151 Uiso 1 1 calc R . .
C29 C 0.5266(6) 0.1670(13) -0.3187(15) 0.135(4) Uiso 1 1 d D . .
H29A H 0.5102 0.1239 -0.2976 0.162 Uiso 1 1 calc R . .
H29B H 0.5064 0.2085 -0.3241 0.162 Uiso 1 1 calc R . .
C30 C 0.5459(11) 0.1539(19) -0.4291(17) 0.206(8) Uiso 1 1 d D . .
H30A H 0.5225 0.1424 -0.4836 0.308 Uiso 1 1 calc R . .
H30B H 0.5664 0.1136 -0.4228 0.308 Uiso 1 1 calc R . .
H30C H 0.5610 0.1975 -0.4511 0.308 Uiso 1 1 calc R . .
C31 C 0.8031(3) 0.4474(6) 0.5002(9) 0.0525(16) Uiso 1 1 d D . .
H31A H 0.7922 0.4975 0.4936 0.063 Uiso 1 1 calc R . .
H31B H 0.7980 0.4298 0.5740 0.063 Uiso 1 1 calc R . .
C32 C 0.8518(3) 0.4463(7) 0.4835(12) 0.073(2) Uiso 1 1 d D . .
H32A H 0.8555 0.4358 0.4060 0.088 Uiso 1 1 calc R . .
H32B H 0.8647 0.4055 0.5259 0.088 Uiso 1 1 calc R . .
C33 C 0.8785(5) 0.5142(8) 0.5138(14) 0.104(3) Uiso 1 1 d D . .
H33A H 0.8849 0.5164 0.5933 0.125 Uiso 1 1 calc R . .
H33B H 0.8621 0.5580 0.4908 0.125 Uiso 1 1 calc R . .
C34 C 0.9217(5) 0.5097(9) 0.4544(16) 0.126(4) Uiso 1 1 d D . .
H34A H 0.9465 0.5175 0.5080 0.151 Uiso 1 1 calc R . .
H34B H 0.9245 0.4606 0.4240 0.151 Uiso 1 1 calc R . .
C35 C 0.9243(8) 0.5655(11) 0.3616(15) 0.135(4) Uiso 1 1 d D . .
H35A H 0.9537 0.5647 0.3340 0.162 Uiso 1 1 calc R . .
H35B H 0.9032 0.5528 0.3011 0.162 Uiso 1 1 calc R . .
C36 C 0.9144(12) 0.6419(11) 0.404(3) 0.206(8) Uiso 1 1 d D . .
H36A H 0.9183 0.6773 0.3464 0.308 Uiso 1 1 calc R . .
H36B H 0.9341 0.6530 0.4668 0.308 Uiso 1 1 calc R . .
H36C H 0.8843 0.6437 0.4250 0.308 Uiso 1 1 calc R . .
C37 C 0.8487(4) 0.2114(6) 0.6874(8) 0.0525(16) Uiso 1 1 d D . .
H37A H 0.8553 0.1743 0.7436 0.063 Uiso 1 1 calc R . .
H37B H 0.8256 0.2431 0.7127 0.063 Uiso 1 1 calc R . .
C38 C 0.8899(4) 0.2566(7) 0.6714(10) 0.073(2) Uiso 1 1 d D . .
H38A H 0.9147 0.2237 0.6625 0.088 Uiso 1 1 calc R . .
H38B H 0.8854 0.2854 0.6040 0.088 Uiso 1 1 calc R . .
C39 C 0.9010(6) 0.3079(7) 0.7676(11) 0.104(3) Uiso 1 1 d D B .
H39A H 0.9264 0.3378 0.7510 0.125 Uiso 1 1 calc R . .
H39B H 0.8762 0.3407 0.7764 0.125 Uiso 1 1 calc R . .
C40 C 0.9114(6) 0.2674(11) 0.8746(12) 0.126(4) Uiso 1 1 d D . .
H40A H 0.8878 0.2328 0.8869 0.151 Uiso 1 1 calc R A 1
H40B H 0.9131 0.3023 0.9355 0.151 Uiso 1 1 calc R A 1
C41 C 0.9552(7) 0.2261(12) 0.8721(18) 0.135(4) Uiso 0.50 1 d PD B 1
H41A H 0.9532 0.1891 0.8142 0.162 Uiso 0.50 1 calc PR B 1
H41B H 0.9618 0.2016 0.9424 0.162 Uiso 0.50 1 calc PR B 1
C42 C 0.9918(10) 0.281(2) 0.850(6) 0.206(8) Uiso 0.50 1 d PD B 1
H42A H 1.0193 0.2554 0.8458 0.308 Uiso 0.50 1 calc PR B 1
H42B H 0.9944 0.3164 0.9092 0.308 Uiso 0.50 1 calc PR B 1
H42C H 0.9846 0.3061 0.7813 0.308 Uiso 0.50 1 calc PR B 1
C41' C 0.9552(7) 0.2261(12) 0.8721(18) 0.135(4) Uiso 0.50 1 d P B 2
H41C H 0.9790 0.2608 0.8621 0.162 Uiso 0.50 1 calc PR B 2
H41D H 0.9539 0.1922 0.8101 0.162 Uiso 0.50 1 calc PR B 2
C42' C 0.9645(16) 0.184(3) 0.980(3) 0.206(8) Uiso 0.50 1 d PD B 2
H42D H 0.9917 0.1566 0.9759 0.308 Uiso 0.50 1 calc PR B 2
H42E H 0.9406 0.1501 0.9901 0.308 Uiso 0.50 1 calc PR B 2
H42F H 0.9672 0.2176 1.0405 0.308 Uiso 0.50 1 calc PR B 2
C43 C 0.6964(4) -0.0717(6) 0.1191(8) 0.0525(16) Uiso 1 1 d D . .
H43A H 0.6663 -0.0528 0.1151 0.063 Uiso 1 1 calc R . .
H43B H 0.6964 -0.1183 0.1583 0.063 Uiso 1 1 calc R . .
C44 C 0.7104(5) -0.0850(7) 0.0024(9) 0.073(2) Uiso 1 1 d D . .
H44A H 0.7410 -0.1010 0.0050 0.088 Uiso 1 1 calc R . .
H44B H 0.7079 -0.0397 -0.0399 0.088 Uiso 1 1 calc R . .
C45 C 0.6807(6) -0.1437(9) -0.0529(12) 0.104(3) Uiso 1 1 d D . .
H45A H 0.6797 -0.1862 -0.0046 0.125 Uiso 1 1 calc R . .
H45B H 0.6509 -0.1247 -0.0648 0.125 Uiso 1 1 calc R . .
C46 C 0.6976(7) -0.1671(10) -0.1630(14) 0.126(4) Uiso 1 1 d D . .
H46A H 0.7272 -0.1875 -0.1508 0.151 Uiso 1 1 calc R . .
H46B H 0.6995 -0.1244 -0.2105 0.151 Uiso 1 1 calc R . .
C47 C 0.6672(7) -0.2244(10) -0.2201(15) 0.135(4) Uiso 1 1 d D . .
H47A H 0.6375 -0.2043 -0.2305 0.162 Uiso 1 1 calc R . .
H47B H 0.6776 -0.2353 -0.2926 0.162 Uiso 1 1 calc R . .
C48 C 0.6659(11) -0.2948(13) -0.153(3) 0.206(8) Uiso 1 1 d D . .
H48A H 0.6467 -0.3296 -0.1919 0.308 Uiso 1 1 calc R . .
H48B H 0.6551 -0.2843 -0.0822 0.308 Uiso 1 1 calc R . .
H48C H 0.6952 -0.3150 -0.1439 0.308 Uiso 1 1 calc R . .
C49 C 0.8380(4) -0.0238(6) 0.4079(10) 0.047(3) Uani 1 1 d . . .
C50 C 0.8783(4) -0.0321(7) 0.3654(11) 0.057(3) Uani 1 1 d . . .
H50A H 0.8888 0.0028 0.3172 0.069 Uiso 1 1 calc R . .
C51 C 0.9033(4) -0.0939(8) 0.3956(14) 0.074(4) Uani 1 1 d . . .
C52 C 0.8859(5) -0.1456(7) 0.4632(12) 0.063(4) Uani 1 1 d . . .
H52A H 0.9023 -0.1879 0.4804 0.076 Uiso 1 1 calc R . .
C53 C 0.8457(5) -0.1374(6) 0.5060(10) 0.056(3) Uani 1 1 d . . .
C54 C 0.8222(4) -0.0759(6) 0.4781(9) 0.043(3) Uani 1 1 d . . .
H54A H 0.7947 -0.0687 0.5070 0.052 Uiso 1 1 calc R . .
C55 C 0.8263(6) -0.1980(7) 0.5736(11) 0.075(4) Uani 1 1 d D . .
C56 C 0.8247(11) -0.2696(15) 0.512(3) 0.234(7) Uiso 1 1 d D . .
H56A H 0.8540 -0.2821 0.4911 0.351 Uiso 1 1 calc R . .
H56B H 0.8053 -0.2648 0.4462 0.351 Uiso 1 1 calc R . .
H56C H 0.8139 -0.3076 0.5580 0.351 Uiso 1 1 calc R . .
C57 C 0.8552(10) -0.2069(19) 0.677(2) 0.234(7) Uiso 1 1 d D . .
H57A H 0.8557 -0.1618 0.7182 0.351 Uiso 1 1 calc R . .
H57B H 0.8847 -0.2191 0.6583 0.351 Uiso 1 1 calc R . .
H57C H 0.8438 -0.2457 0.7208 0.351 Uiso 1 1 calc R . .
C58 C 0.7803(8) -0.1805(19) 0.603(3) 0.234(7) Uiso 1 1 d D . .
H58A H 0.7803 -0.1353 0.6438 0.351 Uiso 1 1 calc R . .
H58B H 0.7693 -0.2196 0.6468 0.351 Uiso 1 1 calc R . .
H58C H 0.7615 -0.1753 0.5360 0.351 Uiso 1 1 calc R . .
C59 C 0.9515(7) -0.1031(11) 0.380(3) 0.36(4) Uani 1 1 d D . .
C60 C 0.9813(14) -0.1203(18) 0.481(2) 0.234(7) Uiso 1 1 d D . .
H60A H 0.9816 -0.0792 0.5312 0.351 Uiso 1 1 calc R . .
H60B H 1.0108 -0.1293 0.4597 0.351 Uiso 1 1 calc R . .
H60C H 0.9705 -0.1631 0.5173 0.351 Uiso 1 1 calc R . .
C61 C 0.9529(13) -0.1705(16) 0.309(3) 0.234(7) Uiso 1 1 d D . .
H61A H 0.9354 -0.1626 0.2411 0.351 Uiso 1 1 calc R . .
H61B H 0.9413 -0.2116 0.3477 0.351 Uiso 1 1 calc R . .
H61C H 0.9830 -0.1805 0.2930 0.351 Uiso 1 1 calc R . .
C62 C 0.9713(12) -0.0393(15) 0.324(3) 0.234(7) Uiso 1 1 d D . .
H62A H 0.9544 -0.0288 0.2559 0.351 Uiso 1 1 calc R . .
H62B H 1.0013 -0.0509 0.3080 0.351 Uiso 1 1 calc R . .
H62C H 0.9712 0.0029 0.3715 0.351 Uiso 1 1 calc R . .
C63 C 0.6992(4) 0.4175(6) 0.1218(9) 0.043(3) Uani 1 1 d . . .
C64 C 0.6638(4) 0.4505(6) 0.1680(9) 0.041(3) Uani 1 1 d . . .
H64A H 0.6515 0.4292 0.2289 0.050 Uiso 1 1 calc R . .
C65 C 0.6469(4) 0.5143(6) 0.1246(9) 0.046(3) Uani 1 1 d . . .
C66 C 0.6670(4) 0.5468(6) 0.0362(9) 0.042(3) Uani 1 1 d . . .
H66A H 0.6563 0.5913 0.0074 0.051 Uiso 1 1 calc R . .
C67 C 0.7020(4) 0.5143(7) -0.0084(10) 0.052(3) Uani 1 1 d . . .
H67A H 0.7150 0.5356 -0.0684 0.063 Uiso 1 1 calc R . .
C68 C 0.7180(4) 0.4502(6) 0.0356(9) 0.047(3) Uani 1 1 d . . .
H68A H 0.7424 0.4282 0.0059 0.056 Uiso 1 1 calc R . .
C69 C 0.6104(4) 0.5501(7) 0.1672(9) 0.048(3) Uani 1 1 d . . .
C70 C 0.5804(4) 0.5816(6) 0.2046(10) 0.050(3) Uani 1 1 d . . .
C71 C 0.4907(4) 0.5897(7) 0.2220(10) 0.057(3) Uani 1 1 d . . .
C72 C 0.4530(5) 0.6162(8) 0.2695(13) 0.068(4) Uani 1 1 d . . .
H72A H 0.4551 0.6554 0.3190 0.082 Uiso 1 1 calc R . .
C73 C 0.4132(5) 0.5844(9) 0.2431(13) 0.074(4) Uani 1 1 d . . .
H73A H 0.3880 0.6016 0.2748 0.088 Uiso 1 1 calc R . .
C74 C 0.4103(6) 0.5291(10) 0.1725(12) 0.080(5) Uani 1 1 d . . .
H74A H 0.3829 0.5075 0.1544 0.096 Uiso 1 1 calc R . .
C75 C 0.4466(6) 0.5037(10) 0.1267(14) 0.086(5) Uani 1 1 d . . .
H75A H 0.4439 0.4644 0.0774 0.104 Uiso 1 1 calc R . .
C76 C 0.4869(5) 0.5339(8) 0.1503(12) 0.070(4) Uani 1 1 d . . .
H76A H 0.5116 0.5160 0.1170 0.084 Uiso 1 1 calc R . .
C77 C 0.5505(4) 0.6301(8) 0.3978(12) 0.059(3) Uani 1 1 d . . .
C78 C 0.5479(5) 0.5675(9) 0.4502(12) 0.072(4) Uani 1 1 d . . .
H78A H 0.5404 0.5252 0.4098 0.087 Uiso 1 1 calc R . .
C79 C 0.5559(6) 0.5620(13) 0.5628(15) 0.095(6) Uani 1 1 d . . .
H79A H 0.5544 0.5172 0.5997 0.114 Uiso 1 1 calc R . .
C80 C 0.5661(6) 0.6255(16) 0.6171(16) 0.096(6) Uani 1 1 d . . .
H80A H 0.5709 0.6234 0.6938 0.115 Uiso 1 1 calc R . .
C81 C 0.5695(6) 0.6884(14) 0.5701(18) 0.102(6) Uani 1 1 d . . .
H81A H 0.5783 0.7300 0.6108 0.123 Uiso 1 1 calc R . .
C82 C 0.5600(5) 0.6924(10) 0.4578(14) 0.082(5) Uani 1 1 d . . .
H82A H 0.5599 0.7379 0.4223 0.098 Uiso 1 1 calc R . .

loop_
_atom_site_aniso_label
_atom_site_aniso_U_11
_atom_site_aniso_U_22
_atom_site_aniso_U_33
_atom_site_aniso_U_23
_atom_site_aniso_U_13
_atom_site_aniso_U_12
Ni1 0.0354(8) 0.0341(8) 0.0340(8) 0.0018(6) 0.0052(6) 0.0024(6)
P1 0.057(2) 0.052(2) 0.061(2) 0.0053(16) 0.0159(17) 0.0137(17)
N1 0.042(5) 0.026(5) 0.043(5) 0.000(4) 0.006(4) 0.006(4)
N2 0.040(5) 0.038(5) 0.033(5) 0.001(4) 0.008(4) 0.004(4)
N3 0.036(5) 0.038(5) 0.038(5) 0.004(4) 0.007(4) 0.000(4)
N4 0.041(5) 0.033(5) 0.035(5) 0.002(4) 0.007(4) -0.001(4)
C1 0.043(7) 0.036(7) 0.052(7) 0.001(5) -0.001(6) 0.000(5)
C2 0.054(8) 0.059(8) 0.044(7) 0.000(6) 0.004(6) 0.005(6)
C3 0.058(8) 0.047(7) 0.047(7) 0.002(6) 0.013(6) 0.005(6)
C4 0.039(6) 0.038(7) 0.047(7) -0.005(5) -0.003(5) 0.005(5)
C5 0.033(6) 0.042(7) 0.037(6) 0.005(5) 0.006(5) 0.010(5)
C6 0.036(6) 0.037(6) 0.045(7) 0.001(5) 0.018(5) -0.005(5)
C7 0.044(7) 0.029(6) 0.054(8) -0.004(5) 0.013(6) 0.003(5)
C8 0.043(7) 0.038(7) 0.042(7) -0.003(5) 0.000(5) 0.004(5)
C9 0.039(6) 0.040(7) 0.040(7) -0.003(5) 0.014(5) 0.002(5)
C10 0.048(7) 0.042(7) 0.034(6) -0.006(5) 0.006(5) 0.002(5)
C11 0.041(6) 0.040(7) 0.035(6) 0.006(5) 0.012(5) -0.001(5)
C12 0.034(6) 0.059(8) 0.035(6) 0.009(6) 0.004(5) -0.008(6)
C13 0.044(7) 0.046(7) 0.042(7) 0.005(6) 0.004(5) -0.006(6)
C14 0.042(7) 0.035(6) 0.038(6) 0.011(5) 0.012(5) 0.006(5)
C15 0.040(7) 0.038(6) 0.044(7) 0.009(5) 0.009(5) 0.006(5)
C16 0.053(7) 0.030(6) 0.039(7) 0.005(5) 0.006(6) 0.008(5)
C17 0.056(8) 0.039(7) 0.036(6) -0.002(5) 0.009(6) 0.014(6)
C18 0.059(8) 0.046(7) 0.038(7) 0.002(5) 0.011(6) 0.002(6)
C19 0.051(7) 0.036(6) 0.028(6) 0.002(5) -0.004(5) 0.001(5)
C20 0.049(7) 0.049(8) 0.050(7) -0.017(6) 0.006(6) -0.008(6)
C21 0.081(10) 0.059(9) 0.067(9) 0.007(7) -0.009(8) 0.017(7)
C22 0.062(8) 0.032(6) 0.058(8) -0.004(5) 0.004(6) -0.006(6)
C23 0.057(8) 0.060(8) 0.057(8) -0.003(6) -0.007(6) 0.009(7)
C24 0.083(10) 0.047(8) 0.059(9) -0.015(6) -0.008(7) 0.011(7)
C49 0.055(8) 0.033(6) 0.050(7) 0.000(5) -0.001(6) 0.010(6)
C50 0.053(8) 0.044(7) 0.077(9) 0.004(6) 0.015(7) 0.009(6)
C51 0.034(7) 0.071(10) 0.118(13) -0.009(9) 0.014(8) 0.013(7)
C52 0.064(9) 0.046(8) 0.080(10) 0.015(7) 0.014(8) 0.013(7)
C53 0.079(10) 0.039(7) 0.050(8) 0.005(6) -0.001(7) 0.002(7)
C54 0.054(7) 0.040(7) 0.036(6) -0.001(5) 0.007(5) -0.001(6)
C55 0.125(14) 0.041(8) 0.060(9) 0.012(7) 0.009(9) 0.018(8)
C59 0.087(18) 0.056(14) 0.96(13) 0.06(3) 0.18(4) 0.029(13)
C63 0.051(7) 0.042(7) 0.037(6) -0.003(5) 0.008(5) 0.008(6)
C64 0.050(7) 0.036(6) 0.038(6) 0.002(5) 0.004(5) 0.006(6)
C65 0.045(7) 0.050(7) 0.042(7) -0.006(6) 0.003(6) 0.016(6)
C66 0.051(7) 0.040(6) 0.036(6) 0.012(5) 0.006(5) 0.004(6)
C67 0.056(8) 0.056(8) 0.047(7) 0.010(6) 0.019(6) 0.008(6)
C68 0.048(7) 0.049(7) 0.045(7) 0.008(6) 0.017(6) 0.003(6)
C69 0.049(8) 0.059(8) 0.038(7) -0.001(6) 0.008(6) 0.011(7)
C70 0.061(8) 0.040(7) 0.049(7) 0.003(6) 0.010(6) -0.005(6)
C71 0.059(9) 0.063(9) 0.048(8) 0.004(7) 0.002(6) 0.015(7)
C72 0.057(9) 0.068(9) 0.078(10) 0.009(7) -0.006(8) 0.004(7)
C73 0.049(9) 0.103(12) 0.070(10) 0.029(10) 0.013(7) 0.015(8)
C74 0.084(12) 0.106(13) 0.046(9) -0.001(9) -0.023(8) -0.002(10)
C75 0.090(13) 0.097(13) 0.071(11) -0.014(9) -0.005(10) 0.009(11)
C76 0.053(9) 0.088(11) 0.068(10) -0.006(8) -0.002(7) -0.005(8)
C77 0.052(8) 0.062(9) 0.063(9) -0.003(8) -0.004(7) -0.003(7)
C78 0.080(11) 0.083(11) 0.053(9) 0.004(8) -0.011(8) 0.011(8)
C79 0.077(12) 0.130(17) 0.079(12) 0.031(12) 0.014(9) 0.000(11)
C80 0.061(11) 0.16(2) 0.068(12) -0.011(14) 0.011(9) -0.003(13)
C81 0.087(13) 0.133(18) 0.088(15) -0.059(14) 0.010(11) -0.008(13)
C82 0.065(10) 0.094(12) 0.086(12) -0.013(10) 0.001(8) 0.010(9)

loop_
_atom_type_symbol
_atom_type_description
_atom_type_scat_dispersion_real
_atom_type_scat_dispersion_imag
_atom_type_scat_source
C C 0.0033 0.0016 'International Tables Vol C Tables 4.2.6.8 and 6.1.1.4'
H H 0.0000 0.0000 'International Tables Vol C Tables 4.2.6.8 and 6.1.1.4'
N N 0.0061 0.0033 'International Tables Vol C Tables 4.2.6.8 and 6.1.1.4'
Ni Ni 0.3393 1.1124 'International Tables Vol C Tables 4.2.6.8 and 6.1.1.4'
P P 0.1023 0.0942 'International Tables Vol C Tables 4.2.6.8 and 6.1.1.4'

loop_
_geom_angle_atom_site_label_1
_geom_angle_atom_site_label_2
_geom_angle_atom_site_label_3
_geom_angle
_geom_angle_site_symmetry_1
_geom_angle_site_symmetry_3
_geom_angle_publ_flag
N2 Ni1 N1 87.6(3) . . ?
N2 Ni1 N3 92.7(4) . . ?
N1 Ni1 N3 179.7(4) . . ?
N2 Ni1 N4 178.5(4) . . ?
N1 Ni1 N4 92.9(3) . . ?
N3 Ni1 N4 86.8(4) . . ?
C70 P1 C71 102.5(6) . . ?
C70 P1 C77 100.3(6) . . ?
C71 P1 C77 102.4(6) . . ?
C4 N1 C1 103.6(8) . . ?
C4 N1 Ni1 130.8(7) . . ?
C1 N1 Ni1 125.5(7) . . ?
C6 N2 C9 104.1(9) . . ?
C6 N2 Ni1 129.8(7) . . ?
C9 N2 Ni1 126.0(7) . . ?
C11 N3 C14 105.6(9) . . ?
C11 N3 Ni1 124.0(7) . . ?
C14 N3 Ni1 130.3(7) . . ?
C16 N4 C19 105.1(8) . . ?
C16 N4 Ni1 130.9(7) . . ?
C19 N4 Ni1 124.0(7) . . ?
C20 C1 N1 124.6(10) . . ?
C20 C1 C2 123.3(10) . . ?
N1 C1 C2 112.0(9) . . ?
C3 C2 C1 106.3(9) . . ?
C3 C2 C25 126.0(11) . . ?
C1 C2 C25 127.7(11) . . ?
C2 C3 C4 106.7(10) . . ?
C2 C3 C21 121.7(11) . . ?
C4 C3 C21 131.5(11) . . ?
N1 C4 C5 123.2(9) . . ?
N1 C4 C3 111.3(9) . . ?
C5 C4 C3 125.4(10) . . ?
C6 C5 C4 121.4(10) . . ?
C6 C5 C63 119.1(10) . . ?
C4 C5 C63 119.1(9) . . ?
N2 C6 C5 125.1(10) . . ?
N2 C6 C7 109.6(9) . . ?
C5 C6 C7 125.1(10) . . ?
C8 C7 C22 126.1(10) . . ?
C8 C7 C6 105.7(9) . . ?
C22 C7 C6 127.9(10) . . ?
C7 C8 C9 107.9(9) . . ?
C7 C8 C31 127.2(10) . . ?
C9 C8 C31 124.5(10) . . ?
N2 C9 C10 123.4(10) . . ?
N2 C9 C8 112.3(9) . . ?
C10 C9 C8 123.9(10) . . ?
C11 C10 C9 125.3(10) . . ?
C10 C11 N3 125.5(10) . . ?
C10 C11 C12 123.9(10) . . ?
N3 C11 C12 109.6(9) . . ?
C13 C12 C11 108.1(9) . . ?
C13 C12 C37 130.9(11) . . ?
C11 C12 C37 120.9(10) . . ?
C12 C13 C14 107.3(10) . . ?
C12 C13 C23 122.7(10) . . ?
C14 C13 C23 129.9(11) . . ?
N3 C14 C15 123.7(10) . . ?
N3 C14 C13 109.1(9) . . ?
C15 C14 C13 126.3(10) . . ?
C14 C15 C16 121.9(10) . . ?
C14 C15 C49 118.4(10) . . ?
C16 C15 C49 119.4(10) . . ?
N4 C16 C15 123.7(10) . . ?
N4 C16 C17 110.8(9) . . ?
C15 C16 C17 125.1(10) . . ?
C18 C17 C16 105.7(9) . . ?
C18 C17 C24 123.0(11) . . ?
C16 C17 C24 131.2(11) . . ?
C17 C18 C19 107.7(9) . . ?
C17 C18 C43 127.2(10) . . ?
C19 C18 C43 125.1(10) . . ?
C20 C19 N4 125.8(10) . . ?
C20 C19 C18 123.0(10) . . ?
N4 C19 C18 110.4(9) . . ?
C19 C20 C1 124.8(11) . . ?
C26 C25 C2 109.5(8) . . ?
C25 C26 C27 110.6(10) . . ?
C28 C27 C26 103.5(11) . . ?
C27 C28 C29 106.8(11) . . ?
C30 C29 C28 109.4(13) . . ?
C32 C31 C8 110.3(9) . . ?
C31 C32 C33 118.2(10) . . ?
C32 C33 C34 107.6(11) . . ?
C35 C34 C33 113.4(12) . . ?
C36 C35 C34 110.0(13) . . ?
C12 C37 C38 110.8(8) . . ?
C39 C38 C37 112.4(10) . . ?
C40 C39 C38 112.7(11) . . ?
C39 C40 C41 111.0(12) . . ?
C40 C41 C42 108.8(14) . . ?
C18 C43 C44 113.2(8) . . ?
C43 C44 C45 109.3(9) . . ?
C46 C45 C44 111.2(10) . . ?
C45 C46 C47 111.3(12) . . ?
C48 C47 C46 111.7(13) . . ?
C50 C49 C54 120.8(11) . . ?
C50 C49 C15 119.3(11) . . ?
C54 C49 C15 119.9(11) . . ?
C49 C50 C51 118.5(12) . . ?
C52 C51 C50 119.1(13) . . ?
C52 C51 C59 114.5(15) . . ?
C50 C51 C59 125.3(15) . . ?
C53 C52 C51 122.5(12) . . ?
C54 C53 C52 117.5(12) . . ?
C54 C53 C55 121.4(13) . . ?
C52 C53 C55 120.9(12) . . ?
C53 C54 C49 121.5(12) . . ?
C57 C55 C58 109.4(13) . . ?
C57 C55 C56 108.9(13) . . ?
C58 C55 C56 107.5(13) . . ?
C57 C55 C53 108.0(18) . . ?
C58 C55 C53 111.8(17) . . ?
C56 C55 C53 111.2(17) . . ?
C62 C59 C51 113(2) . . ?
C62 C59 C61 110.5(14) . . ?
C51 C59 C61 103(2) . . ?
C62 C59 C60 106.9(13) . . ?
C51 C59 C60 117(3) . . ?
C61 C59 C60 105.0(13) . . ?
C68 C63 C64 119.8(10) . . ?
C68 C63 C5 122.0(10) . . ?
C64 C63 C5 118.3(10) . . ?
C65 C64 C63 119.8(11) . . ?
C64 C65 C66 119.0(10) . . ?
C64 C65 C69 122.5(11) . . ?
C66 C65 C69 118.5(10) . . ?
C67 C66 C65 120.8(10) . . ?
C66 C67 C68 119.1(11) . . ?
C63 C68 C67 121.5(11) . . ?
C70 C69 C65 178.2(14) . . ?
C69 C70 P1 170.2(11) . . ?
C76 C71 C72 119.4(13) . . ?
C76 C71 P1 123.5(11) . . ?
C72 C71 P1 116.8(11) . . ?
C73 C72 C71 119.6(15) . . ?
C74 C73 C72 120.0(15) . . ?
C73 C74 C75 120.5(16) . . ?
C74 C75 C76 121.5(16) . . ?
C71 C76 C75 119.0(15) . . ?
C78 C77 C82 118.7(14) . . ?
C78 C77 P1 124.1(11) . . ?
C82 C77 P1 117.1(12) . . ?
C77 C78 C79 122.2(16) . . ?
C80 C79 C78 116.1(18) . . ?
C81 C80 C79 124.5(19) . . ?
C80 C81 C82 117.8(18) . . ?
C77 C82 C81 120.5(18) . . ?

loop_
_geom_bond_atom_site_label_1
_geom_bond_atom_site_label_2
_geom_bond_distance
_geom_bond_site_symmetry_2
_geom_bond_publ_flag
Ni1 N2 1.923(9) . ?
Ni1 N1 1.937(9) . ?
Ni1 N3 1.948(9) . ?
Ni1 N4 1.955(8) . ?
P1 C70 1.755(14) . ?
P1 C71 1.828(15) . ?
P1 C77 1.841(14) . ?
N1 C4 1.386(14) . ?
N1 C1 1.393(14) . ?
N2 C6 1.374(14) . ?
N2 C9 1.388(14) . ?
N3 C11 1.383(14) . ?
N3 C14 1.393(13) . ?
N4 C16 1.371(13) . ?
N4 C19 1.392(13) . ?
C1 C20 1.387(16) . ?
C1 C2 1.445(16) . ?
C2 C3 1.360(16) . ?
C2 C25 1.571(9) . ?
C3 C4 1.458(16) . ?
C3 C21 1.503(17) . ?
C4 C5 1.405(15) . ?
C5 C6 1.385(16) . ?
C5 C63 1.505(15) . ?
C6 C7 1.505(15) . ?
C7 C8 1.333(15) . ?
C7 C22 1.502(16) . ?
C8 C9 1.417(15) . ?
C8 C31 1.546(9) . ?
C9 C10 1.399(16) . ?
C10 C11 1.347(15) . ?
C11 C12 1.441(15) . ?
C12 C13 1.329(16) . ?
C12 C37 1.537(9) . ?
C13 C14 1.454(16) . ?
C13 C23 1.529(17) . ?
C14 C15 1.396(16) . ?
C15 C16 1.406(16) . ?
C15 C49 1.487(15) . ?
C16 C17 1.443(15) . ?
C17 C18 1.368(16) . ?
C17 C24 1.501(16) . ?
C18 C19 1.413(15) . ?
C18 C43 1.539(9) . ?
C19 C20 1.360(16) . ?
C25 C26 1.536(10) . ?
C26 C27 1.546(10) . ?
C27 C28 1.537(10) . ?
C28 C29 1.580(10) . ?
C29 C30 1.541(11) . ?
C31 C32 1.530(9) . ?
C32 C33 1.537(10) . ?
C33 C34 1.564(10) . ?
C34 C35 1.549(10) . ?
C35 C36 1.547(11) . ?
C37 C38 1.545(10) . ?
C38 C39 1.543(10) . ?
C39 C40 1.536(10) . ?
C40 C41 1.555(10) . ?
C41 C42 1.558(11) . ?
C43 C44 1.549(9) . ?
C44 C45 1.553(10) . ?
C45 C46 1.547(10) . ?
C46 C47 1.556(10) . ?
C47 C48 1.546(11) . ?
C49 C50 1.387(18) . ?
C49 C54 1.405(16) . ?
C50 C51 1.418(18) . ?
C51 C52 1.40(2) . ?
C51 C59 1.52(2) . ?
C52 C53 1.39(2) . ?
C53 C54 1.384(17) . ?
C53 C55 1.541(19) . ?
C55 C57 1.518(18) . ?
C55 C58 1.523(18) . ?
C55 C56 1.532(18) . ?
C59 C62 1.518(18) . ?
C59 C61 1.525(18) . ?
C59 C60 1.542(18) . ?
C63 C68 1.383(16) . ?
C63 C64 1.405(16) . ?
C64 C65 1.388(15) . ?
C65 C66 1.423(16) . ?
C65 C69 1.435(17) . ?
C66 C67 1.382(17) . ?
C67 C68 1.384(16) . ?
C69 C70 1.211(17) . ?
C71 C76 1.363(19) . ?
C71 C72 1.42(2) . ?
C72 C73 1.38(2) . ?
C73 C74 1.34(2) . ?
C74 C75 1.37(2) . ?
C75 C76 1.38(2) . ?
C77 C78 1.33(2) . ?
C77 C82 1.39(2) . ?
C78 C79 1.40(2) . ?
C79 C80 1.38(3) . ?
C80 C81 1.31(3) . ?
C81 C82 1.40(3) . ?

loop_
_geom_torsion_atom_site_label_1
_geom_torsion_atom_site_label_2
_geom_torsion_atom_site_label_3
_geom_torsion_atom_site_label_4
_geom_torsion
_geom_torsion_site_symmetry_1
_geom_torsion_site_symmetry_2
_geom_torsion_site_symmetry_3
_geom_torsion_site_symmetry_4
_geom_torsion_publ_flag
N2 Ni1 N1 C4 11.0(10) . . . . ?
N4 Ni1 N1 C4 -167.5(10) . . . . ?
N2 Ni1 N1 C1 -172.6(9) . . . . ?
N4 Ni1 N1 C1 8.9(9) . . . . ?
N1 Ni1 N2 C6 -15.8(9) . . . . ?
N3 Ni1 N2 C6 164.2(9) . . . . ?
N1 Ni1 N2 C9 169.6(9) . . . . ?
N3 Ni1 N2 C9 -10.4(9) . . . . ?
N2 Ni1 N3 C11 17.8(9) . . . . ?
N4 Ni1 N3 C11 -163.6(9) . . . . ?
N2 Ni1 N3 C14 -162.8(9) . . . . ?
N4 Ni1 N3 C14 15.7(9) . . . . ?
N1 Ni1 N4 C16 164.2(10) . . . . ?
N3 Ni1 N4 C16 -15.8(10) . . . . ?
N1 Ni1 N4 C19 -15.3(9) . . . . ?
N3 Ni1 N4 C19 164.7(9) . . . . ?
C4 N1 C1 C20 179.4(12) . . . . ?
Ni1 N1 C1 C20 2.3(17) . . . . ?
C4 N1 C1 C2 3.2(13) . . . . ?
Ni1 N1 C1 C2 -174.0(8) . . . . ?
C20 C1 C2 C3 -178.9(12) . . . . ?
N1 C1 C2 C3 -2.6(14) . . . . ?
C20 C1 C2 C25 -1(2) . . . . ?
N1 C1 C2 C25 175.4(10) . . . . ?
C1 C2 C3 C4 0.8(14) . . . . ?
C25 C2 C3 C4 -177.2(10) . . . . ?
C1 C2 C3 C21 177.3(12) . . . . ?
C25 C2 C3 C21 -1(2) . . . . ?
C1 N1 C4 C5 177.9(11) . . . . ?
Ni1 N1 C4 C5 -5.1(17) . . . . ?
C1 N1 C4 C3 -2.6(13) . . . . ?
Ni1 N1 C4 C3 174.3(8) . . . . ?
C2 C3 C4 N1 1.2(14) . . . . ?
C21 C3 C4 N1 -174.9(13) . . . . ?
C2 C3 C4 C5 -179.4(11) . . . . ?
C21 C3 C4 C5 5(2) . . . . ?
N1 C4 C5 C6 -1.5(17) . . . . ?
C3 C4 C5 C6 179.2(11) . . . . ?
N1 C4 C5 C63 -174.1(10) . . . . ?
C3 C4 C5 C63 6.5(18) . . . . ?
C9 N2 C6 C5 -169.2(10) . . . . ?
Ni1 N2 C6 C5 15.3(16) . . . . ?
C9 N2 C6 C7 6.4(11) . . . . ?
Ni1 N2 C6 C7 -169.2(7) . . . . ?
C4 C5 C6 N2 -3.5(17) . . . . ?
C63 C5 C6 N2 169.1(10) . . . . ?
C4 C5 C6 C7 -178.4(10) . . . . ?
C63 C5 C6 C7 -5.7(16) . . . . ?
N2 C6 C7 C8 -6.2(12) . . . . ?
C5 C6 C7 C8 169.3(11) . . . . ?
N2 C6 C7 C22 167.9(11) . . . . ?
C5 C6 C7 C22 -16.6(18) . . . . ?
C22 C7 C8 C9 -171.1(11) . . . . ?
C6 C7 C8 C9 3.2(12) . . . . ?
C22 C7 C8 C31 2.0(19) . . . . ?
C6 C7 C8 C31 176.2(10) . . . . ?
C6 N2 C9 C10 -178.1(10) . . . . ?
Ni1 N2 C9 C10 -2.3(15) . . . . ?
C6 N2 C9 C8 -4.6(12) . . . . ?
Ni1 N2 C9 C8 171.2(7) . . . . ?
C7 C8 C9 N2 0.7(13) . . . . ?
C31 C8 C9 N2 -172.6(9) . . . . ?
C7 C8 C9 C10 174.2(11) . . . . ?
C31 C8 C9 C10 0.9(17) . . . . ?
N2 C9 C10 C11 13.3(18) . . . . ?
C8 C9 C10 C11 -159.5(12) . . . . ?
C9 C10 C11 N3 -4.7(19) . . . . ?
C9 C10 C11 C12 163.0(11) . . . . ?
C14 N3 C11 C10 166.9(11) . . . . ?
Ni1 N3 C11 C10 -13.6(15) . . . . ?
C14 N3 C11 C12 -2.3(11) . . . . ?
Ni1 N3 C11 C12 177.2(7) . . . . ?
C10 C11 C12 C13 -165.8(11) . . . . ?
N3 C11 C12 C13 3.5(13) . . . . ?
C10 C11 C12 C37 12.1(16) . . . . ?
N3 C11 C12 C37 -178.5(9) . . . . ?
C11 C12 C13 C14 -3.1(12) . . . . ?
C37 C12 C13 C14 179.2(10) . . . . ?
C11 C12 C13 C23 175.3(11) . . . . ?
C37 C12 C13 C23 -2.4(19) . . . . ?
C11 N3 C14 C15 170.7(10) . . . . ?
Ni1 N3 C14 C15 -8.7(15) . . . . ?
C11 N3 C14 C13 0.3(11) . . . . ?
Ni1 N3 C14 C13 -179.1(7) . . . . ?
C12 C13 C14 N3 1.8(13) . . . . ?
C23 C13 C14 N3 -176.5(12) . . . . ?
C12 C13 C14 C15 -168.2(11) . . . . ?
C23 C13 C14 C15 13(2) . . . . ?
N3 C14 C15 C16 -5.7(17) . . . . ?
C13 C14 C15 C16 163.0(11) . . . . ?
N3 C14 C15 C49 -179.1(10) . . . . ?
C13 C14 C15 C49 -10.4(17) . . . . ?
C19 N4 C16 C15 -171.8(11) . . . . ?
Ni1 N4 C16 C15 8.6(17) . . . . ?
C19 N4 C16 C17 1.4(12) . . . . ?
Ni1 N4 C16 C17 -178.2(8) . . . . ?
C14 C15 C16 N4 5.8(18) . . . . ?
C49 C15 C16 N4 179.1(10) . . . . ?
C14 C15 C16 C17 -166.4(11) . . . . ?
C49 C15 C16 C17 6.9(18) . . . . ?
N4 C16 C17 C18 -4.2(13) . . . . ?
C15 C16 C17 C18 168.8(11) . . . . ?
N4 C16 C17 C24 173.0(12) . . . . ?
C15 C16 C17 C24 -14(2) . . . . ?
C16 C17 C18 C19 5.2(13) . . . . ?
C24 C17 C18 C19 -172.3(12) . . . . ?
C16 C17 C18 C43 -176.2(10) . . . . ?
C24 C17 C18 C43 6.3(19) . . . . ?
C16 N4 C19 C20 -167.8(12) . . . . ?
Ni1 N4 C19 C20 11.9(16) . . . . ?
C16 N4 C19 C18 2.0(12) . . . . ?
Ni1 N4 C19 C18 -178.4(7) . . . . ?
C17 C18 C19 C20 165.4(11) . . . . ?
C43 C18 C19 C20 -13.2(18) . . . . ?
C17 C18 C19 N4 -4.7(13) . . . . ?
C43 C18 C19 N4 176.7(10) . . . . ?
N4 C19 C20 C1 4(2) . . . . ?
C18 C19 C20 C1 -164.7(12) . . . . ?
N1 C1 C20 C19 -12(2) . . . . ?
C2 C1 C20 C19 164.3(12) . . . . ?
C3 C2 C25 C26 -93.9(15) . . . . ?
C1 C2 C25 C26 88.6(15) . . . . ?
C2 C25 C26 C27 175.4(11) . . . . ?
C25 C26 C27 C28 -61.2(18) . . . . ?
C26 C27 C28 C29 -164.9(14) . . . . ?
C27 C28 C29 C30 -120(2) . . . . ?
C7 C8 C31 C32 -92.1(15) . . . . ?
C9 C8 C31 C32 79.8(14) . . . . ?
C8 C31 C32 C33 149.1(13) . . . . ?
C31 C32 C33 C34 -161.1(13) . . . . ?
C32 C33 C34 C35 109.9(17) . . . . ?
C33 C34 C35 C36 52(3) . . . . ?
C13 C12 C37 C38 90.3(15) . . . . ?
C11 C12 C37 C38 -87.2(13) . . . . ?
C12 C37 C38 C39 166.9(11) . . . . ?
C37 C38 C39 C40 62.6(17) . . . . ?
C38 C39 C40 C41 69(2) . . . . ?
C39 C40 C41 C42 58(4) . . . . ?
C17 C18 C43 C44 -86.0(15) . . . . ?
C19 C18 C43 C44 92.3(14) . . . . ?
C18 C43 C44 C45 175.6(12) . . . . ?
C43 C44 C45 C46 -171.5(15) . . . . ?
C44 C45 C46 C47 -178.3(15) . . . . ?
C45 C46 C47 C48 -63(3) . . . . ?
C14 C15 C49 C50 -88.2(14) . . . . ?
C16 C15 C49 C50 98.2(14) . . . . ?
C14 C15 C49 C54 93.3(13) . . . . ?
C16 C15 C49 C54 -80.3(14) . . . . ?
C54 C49 C50 C51 -0.8(19) . . . . ?
C15 C49 C50 C51 -179.3(12) . . . . ?
C49 C50 C51 C52 3(2) . . . . ?
C49 C50 C51 C59 -164.6(18) . . . . ?
C50 C51 C52 C53 -3(2) . . . . ?
C59 C51 C52 C53 165.7(17) . . . . ?
C51 C52 C53 C54 1(2) . . . . ?
C51 C52 C53 C55 175.7(14) . . . . ?
C52 C53 C54 C49 0.8(18) . . . . ?
C55 C53 C54 C49 -173.8(11) . . . . ?
C50 C49 C54 C53 -0.9(18) . . . . ?
C15 C49 C54 C53 177.5(11) . . . . ?
C54 C53 C55 C57 -120.3(16) . . . . ?
C52 C53 C55 C57 65.3(18) . . . . ?
C54 C53 C55 C58 0.1(19) . . . . ?
C52 C53 C55 C58 -174.3(16) . . . . ?
C54 C53 C55 C56 120.3(16) . . . . ?
C52 C53 C55 C56 -54.1(19) . . . . ?
C52 C51 C59 C62 -169.3(17) . . . . ?
C50 C51 C59 C62 -2(3) . . . . ?
C52 C51 C59 C61 71(2) . . . . ?
C50 C51 C59 C61 -121.3(19) . . . . ?
C52 C51 C59 C60 -44(2) . . . . ?
C50 C51 C59 C60 124(2) . . . . ?
C6 C5 C63 C68 98.7(13) . . . . ?
C4 C5 C63 C68 -88.5(15) . . . . ?
C6 C5 C63 C64 -79.1(14) . . . . ?
C4 C5 C63 C64 93.7(13) . . . . ?
C68 C63 C64 C65 2.3(17) . . . . ?
C5 C63 C64 C65 -179.9(10) . . . . ?
C63 C64 C65 C66 -2.5(17) . . . . ?
C63 C64 C65 C69 179.1(11) . . . . ?
C64 C65 C66 C67 2.1(17) . . . . ?
C69 C65 C66 C67 -179.5(11) . . . . ?
C65 C66 C67 C68 -1.4(18) . . . . ?
C64 C63 C68 C67 -1.6(18) . . . . ?
C5 C63 C68 C67 -179.3(11) . . . . ?
C66 C67 C68 C63 1.1(19) . . . . ?
C70 P1 C71 C76 -19.7(13) . . . . ?
C77 P1 C71 C76 -123.4(12) . . . . ?
C70 P1 C71 C72 167.6(10) . . . . ?
C77 P1 C71 C72 63.9(11) . . . . ?
C76 C71 C72 C73 1(2) . . . . ?
P1 C71 C72 C73 173.8(10) . . . . ?
C71 C72 C73 C74 0(2) . . . . ?
C72 C73 C74 C75 0(2) . . . . ?
C73 C74 C75 C76 0(3) . . . . ?
C72 C71 C76 C75 -1(2) . . . . ?
P1 C71 C76 C75 -173.5(12) . . . . ?
C74 C75 C76 C71 1(2) . . . . ?
C70 P1 C77 C78 -58.7(14) . . . . ?
C71 P1 C77 C78 46.7(14) . . . . ?
C70 P1 C77 C82 123.0(12) . . . . ?
C71 P1 C77 C82 -131.6(12) . . . . ?
C82 C77 C78 C79 -2(2) . . . . ?
P1 C77 C78 C79 179.4(13) . . . . ?
C77 C78 C79 C80 1(2) . . . . ?
C78 C79 C80 C81 -2(3) . . . . ?
C79 C80 C81 C82 4(3) . . . . ?
C78 C77 C82 C81 4(2) . . . . ?
P1 C77 C82 C81 -177.2(13) . . . . ?
C80 C81 C82 C77 -5(3) . . . . ?
